data_4109070
loop_
_publ_author_name
'Yu-Bin Dong'
'Qiang Zhang'
'Li-Li Liu'
'Jian-Ping Ma'
'Bo Tang'
'Ru-Qi Huang'

_publ_section_title
;
 [Cu(C24H22N4O3)].CH2Cl2: A Discrete Breathing Metallamacrocycle Showing
 Selective and Reversible Guest Adsorption with Retention of Single
 Crystallinity
;
_journal_name_full 'Journal of the American Chemical Society'
_journal_page_first 1514
_journal_page_last 1515
_journal_paper_doi 10.1021/ja067384z
_journal_volume 129
_journal_year 2007
_chemical_formula_moiety 'C48 H44 Cu2 N8 O6, 2(C H2 Cl2)'
_chemical_formula_sum 'C50 H48 Cl4 Cu2 N8 O6'
_chemical_formula_weight 1125.84
_chemical_name_systematic
; 
 ? 
;
_space_group_IT_number 14
_symmetry_cell_setting monoclinic
_symmetry_space_group_name_Hall '-P 2ybc'
_symmetry_space_group_name_H-M 'P 1 21/c 1'
_atom_sites_solution_hydrogens geom
_atom_sites_solution_primary direct
_atom_sites_solution_secondary difmap
_audit_creation_method SHELXL-97
_cell_angle_alpha 90.00
_cell_angle_beta 111.4270(10)
_cell_angle_gamma 90.00
_cell_formula_units_Z 2
_cell_length_a 12.7084(14)
_cell_length_b 14.2054(15)
_cell_length_c 14.8522(16)
_cell_measurement_reflns_used 6258
_cell_measurement_temperature 143(2)
_cell_measurement_theta_max 28.213
_cell_measurement_theta_min 2.241
_cell_volume 2495.9(5)
_computing_cell_refinement 'Bruker SMART'
_computing_data_collection 'Bruker SMART'
_computing_data_reduction 'Bruker SAINT'
_computing_molecular_graphics 'Bruker SHELXTL'
_computing_publication_material 'Bruker SHELXTL'
_computing_structure_refinement 'SHELXL-97 (Sheldrick, 1997)'
_computing_structure_solution 'SHELXS-97 (Sheldrick, 1990)'
_diffrn_ambient_temperature 143(2)
_diffrn_measured_fraction_theta_full 0.996
_diffrn_measured_fraction_theta_max 0.996
_diffrn_measurement_device_type 'CCD area detector'
_diffrn_measurement_method 'phi and omega scans'
_diffrn_radiation_monochromator graphite
_diffrn_radiation_source 'fine-focus sealed tube'
_diffrn_radiation_type MoK\a
_diffrn_radiation_wavelength 0.71073
_diffrn_reflns_av_R_equivalents 0.0222
_diffrn_reflns_av_sigmaI/netI 0.0271
_diffrn_reflns_limit_h_max 15
_diffrn_reflns_limit_h_min -15
_diffrn_reflns_limit_k_max 17
_diffrn_reflns_limit_k_min -13
_diffrn_reflns_limit_l_max 17
_diffrn_reflns_limit_l_min -17
_diffrn_reflns_number 12780
_diffrn_reflns_theta_full 25.50
_diffrn_reflns_theta_max 25.50
_diffrn_reflns_theta_min 2.06
_exptl_absorpt_coefficient_mu 1.124
_exptl_absorpt_correction_T_max 0.7291
_exptl_absorpt_correction_T_min 0.5979
_exptl_absorpt_correction_type multi-scan
_exptl_absorpt_process_details sadabs
_exptl_crystal_colour brown
_exptl_crystal_density_diffrn 1.498
_exptl_crystal_description block
_exptl_crystal_F_000 1156
_exptl_crystal_size_max 0.51
_exptl_crystal_size_mid 0.50
_exptl_crystal_size_min 0.30
_refine_diff_density_max 1.771
_refine_diff_density_min -1.064
_refine_diff_density_rms 0.108
_refine_ls_extinction_method none
_refine_ls_goodness_of_fit_ref 1.061
_refine_ls_hydrogen_treatment constr
_refine_ls_matrix_type full
_refine_ls_number_parameters 320
_refine_ls_number_reflns 4620
_refine_ls_number_restraints 0
_refine_ls_restrained_S_all 1.061
_refine_ls_R_factor_all 0.0621
_refine_ls_R_factor_gt 0.0551
_refine_ls_shift/su_max 0.001
_refine_ls_shift/su_mean 0.000
_refine_ls_structure_factor_coef Fsqd
_refine_ls_weighting_details 'calc w=1/[\s^2^(Fo^2^)+(0.0873P)^2^+6.7007P] where P=(Fo^2^+2Fc^2^)/3'
_refine_ls_weighting_scheme calc
_refine_ls_wR_factor_gt 0.1553
_refine_ls_wR_factor_ref 0.1611
_reflns_number_gt 4064
_reflns_number_total 4620
_reflns_threshold_expression >2sigma(I)
_cod_data_source_file ja067384zsi20061209_020114.cif
_cod_data_source_block 1'
_cod_database_code 4109070

loop_
_symmetry_equiv_pos_as_xyz
'x, y, z'
'-x, y+1/2, -z+1/2'
'-x, -y, -z'
'x, -y-1/2, z-1/2'

loop_
_atom_site_label
_atom_site_type_symbol
_atom_site_fract_x
_atom_site_fract_y
_atom_site_fract_z
_atom_site_U_iso_or_equiv
_atom_site_adp_type
_atom_site_occupancy
_atom_site_symmetry_multiplicity
_atom_site_calc_flag
_atom_site_refinement_flags
Cu1 Cu 1.28950(4) 0.03857(3) 0.95136(3) 0.02160(17) Uani 1 1 d .
N1 N 0.7697(3) 0.0562(2) 0.5468(2) 0.0280(7) Uani 1 1 d .
N2 N 0.6690(3) 0.0401(2) 0.5629(2) 0.0284(7) Uani 1 1 d .
N3 N 1.2224(3) 0.1508(2) 0.8711(2) 0.0219(6) Uani 1 1 d .
N4 N 0.6415(3) 0.0720(2) 0.9649(2) 0.0224(6) Uani 1 1 d .
C1 C 0.8457(3) 0.0749(3) 0.6299(3) 0.0225(8) Uani 1 1 d .
C2 C 0.9660(3) 0.0958(3) 0.6551(3) 0.0239(8) Uani 1 1 d .
C3 C 1.0099(4) 0.0963(3) 0.5824(3) 0.0291(9) Uani 1 1 d .
H3 H 0.9623 0.0839 0.5174 0.035 Uiso 1 1 calc R
C4 C 1.1233(4) 0.1150(3) 0.6049(3) 0.0349(10) Uani 1 1 d .
H4 H 1.1539 0.1143 0.5553 0.042 Uiso 1 1 calc R
C5 C 1.1925(4) 0.1347(3) 0.6990(3) 0.0314(9) Uani 1 1 d .
H5 H 1.2701 0.1485 0.7134 0.038 Uiso 1 1 calc R
C6 C 1.1496(3) 0.1346(3) 0.7731(3) 0.0244(8) Uani 1 1 d .
C7 C 1.0356(3) 0.1150(3) 0.7506(3) 0.0230(8) Uani 1 1 d .
H7 H 1.0050 0.1148 0.8001 0.028 Uiso 1 1 calc R
C8 C 1.1856(5) 0.3175(3) 0.8339(4) 0.0460(12) Uani 1 1 d .
H8A H 1.2178 0.3224 0.7833 0.069 Uiso 1 1 calc R
H8B H 1.1979 0.3767 0.8701 0.069 Uiso 1 1 calc R
H8C H 1.1043 0.3050 0.8041 0.069 Uiso 1 1 calc R
C9 C 1.2421(3) 0.2384(3) 0.9014(3) 0.0271(8) Uani 1 1 d .
C10 C 1.3141(3) 0.2646(3) 0.9952(3) 0.0298(9) Uani 1 1 d .
H10 H 1.3241 0.3300 1.0091 0.036 Uiso 1 1 calc R
C11 C 1.3702(3) 0.2040(3) 1.0674(3) 0.0301(9) Uani 1 1 d .
C12 C 1.4424(4) 0.2375(3) 1.1669(3) 0.0386(10) Uani 1 1 d .
H12A H 1.4143 0.2105 1.2145 0.058 Uiso 1 1 calc R
H12B H 1.4393 0.3064 1.1693 0.058 Uiso 1 1 calc R
H12C H 1.5207 0.2175 1.1816 0.058 Uiso 1 1 calc R
C13 C 0.8181(4) 0.1654(3) 1.2673(3) 0.0403(11) Uani 1 1 d .
H13A H 0.7985 0.1267 1.3135 0.060 Uiso 1 1 calc R
H13B H 0.7931 0.2303 1.2698 0.060 Uiso 1 1 calc R
H13C H 0.9002 0.1645 1.2841 0.060 Uiso 1 1 calc R
C14 C 0.7610(3) 0.1270(3) 1.1674(3) 0.0270(8) Uani 1 1 d .
C15 C 0.6935(4) 0.1839(3) 1.0947(3) 0.0324(9) Uani 1 1 d .
H15 H 0.6819 0.2464 1.1119 0.039 Uiso 1 1 calc R
C16 C 0.6393(3) 0.1582(3) 0.9961(3) 0.0286(9) Uani 1 1 d .
C17 C 0.5791(5) 0.2352(3) 0.9273(3) 0.0442(12) Uani 1 1 d .
H17A H 0.6169 0.2464 0.8814 0.066 Uiso 1 1 calc R
H17B H 0.5805 0.2930 0.9637 0.066 Uiso 1 1 calc R
H17C H 0.5006 0.2165 0.8919 0.066 Uiso 1 1 calc R
C18 C 0.5935(3) 0.0552(3) 0.8618(3) 0.0236(8) Uani 1 1 d .
C19 C 0.4833(3) 0.0232(3) 0.8175(3) 0.0289(9) Uani 1 1 d .
H19 H 0.4357 0.0179 0.8539 0.035 Uiso 1 1 calc R
C20 C 0.4421(3) -0.0011(3) 0.7196(3) 0.0293(9) Uani 1 1 d .
H20 H 0.3671 -0.0241 0.6901 0.035 Uiso 1 1 calc R
C21 C 0.5093(3) 0.0079(3) 0.6659(3) 0.0256(8) Uani 1 1 d .
H21 H 0.4808 -0.0078 0.5991 0.031 Uiso 1 1 calc R
C22 C 0.6206(3) 0.0407(3) 0.7106(3) 0.0232(8) Uani 1 1 d .
C23 C 0.6620(3) 0.0646(2) 0.8086(3) 0.0211(7) Uani 1 1 d .
H23 H 0.7372 0.0872 0.8385 0.025 Uiso 1 1 calc R
C24 C 0.6930(3) 0.0501(2) 0.6545(3) 0.0220(8) Uani 1 1 d .
C25 C 0.9863(5) 0.1408(5) 0.0727(4) 0.0564(14) Uani 1 1 d .
H25A H 0.9976 0.1897 0.1229 0.068 Uiso 1 1 calc R
H25B H 0.9341 0.0927 0.0808 0.068 Uiso 1 1 calc R
Cl1 Cl 0.92677(14) 0.19208(10) -0.04266(10) 0.0659(4) Uani 1 1 d .
Cl2 Cl 1.11624(15) 0.08839(14) 0.08696(12) 0.0773(5) Uani 1 1 d .
O1 O 0.8040(2) 0.07333(18) 0.70236(17) 0.0214(5) Uani 1 1 d .
O2 O 1.3669(3) 0.1139(2) 1.0589(2) 0.0451(8) Uani 1 1 d .
O3 O 0.7815(3) 0.03982(19) 1.1575(2) 0.0331(7) Uani 1 1 d .

loop_
_atom_site_aniso_label
_atom_site_aniso_U_11
_atom_site_aniso_U_22
_atom_site_aniso_U_33
_atom_site_aniso_U_23
_atom_site_aniso_U_13
_atom_site_aniso_U_12
Cu1 0.0241(3) 0.0161(3) 0.0223(3) -0.00281(17) 0.00566(19) -0.00178(17)
N1 0.0286(18) 0.0324(18) 0.0210(16) -0.0013(14) 0.0067(14) -0.0032(14)
N2 0.0301(18) 0.0307(18) 0.0191(16) -0.0039(13) 0.0027(14) -0.0032(14)
N3 0.0195(15) 0.0215(16) 0.0237(16) -0.0022(13) 0.0067(13) -0.0024(12)
N4 0.0246(16) 0.0200(15) 0.0213(15) -0.0030(12) 0.0070(13) -0.0006(12)
C1 0.028(2) 0.0181(17) 0.0202(18) 0.0011(14) 0.0078(15) 0.0030(15)
C2 0.027(2) 0.0191(18) 0.0239(18) 0.0020(14) 0.0075(16) 0.0032(15)
C3 0.036(2) 0.028(2) 0.0234(19) -0.0017(16) 0.0113(17) 0.0000(17)
C4 0.041(2) 0.039(2) 0.031(2) 0.0017(19) 0.0213(19) 0.0028(19)
C5 0.028(2) 0.035(2) 0.034(2) 0.0032(18) 0.0148(18) 0.0007(17)
C6 0.027(2) 0.0193(18) 0.0261(19) 0.0017(15) 0.0086(16) 0.0014(15)
C7 0.0239(19) 0.0207(18) 0.0238(18) -0.0005(15) 0.0080(15) -0.0003(14)
C8 0.058(3) 0.022(2) 0.043(3) 0.0025(19) 0.002(2) 0.005(2)
C9 0.026(2) 0.0221(19) 0.032(2) 0.0003(16) 0.0086(17) -0.0003(15)
C10 0.032(2) 0.0169(18) 0.038(2) -0.0057(16) 0.0097(18) -0.0025(16)
C11 0.029(2) 0.025(2) 0.034(2) -0.0087(17) 0.0090(18) -0.0025(16)
C12 0.038(2) 0.031(2) 0.037(2) -0.0112(19) 0.0014(19) -0.0026(19)
C13 0.058(3) 0.028(2) 0.028(2) -0.0077(18) 0.008(2) -0.009(2)
C14 0.032(2) 0.0228(19) 0.027(2) -0.0055(16) 0.0122(17) -0.0066(16)
C15 0.049(3) 0.0165(18) 0.029(2) -0.0055(16) 0.0119(19) 0.0006(17)
C16 0.033(2) 0.024(2) 0.029(2) -0.0048(16) 0.0126(17) -0.0012(16)
C17 0.063(3) 0.026(2) 0.035(2) -0.0052(19) 0.008(2) 0.008(2)
C18 0.026(2) 0.0187(17) 0.0226(19) -0.0015(14) 0.0049(15) 0.0015(14)
C19 0.0221(19) 0.029(2) 0.035(2) -0.0006(17) 0.0106(17) -0.0005(16)
C20 0.0187(18) 0.028(2) 0.034(2) -0.0026(17) 0.0013(16) -0.0031(16)
C21 0.0242(19) 0.0214(18) 0.0228(19) -0.0030(15) -0.0012(15) -0.0007(15)
C22 0.0211(18) 0.0225(18) 0.0217(18) -0.0016(14) 0.0028(15) 0.0018(14)
C23 0.0187(17) 0.0176(17) 0.0226(18) -0.0010(14) 0.0024(14) -0.0004(13)
C24 0.0220(18) 0.0181(17) 0.0201(18) -0.0022(14) 0.0007(14) 0.0001(14)
C25 0.053(3) 0.070(4) 0.047(3) 0.006(3) 0.020(3) 0.007(3)
Cl1 0.0786(10) 0.0512(8) 0.0435(7) 0.0001(6) -0.0065(7) -0.0025(7)
Cl2 0.0697(10) 0.0881(12) 0.0634(10) -0.0102(9) 0.0115(8) 0.0280(9)
O1 0.0192(13) 0.0269(13) 0.0157(12) -0.0015(10) 0.0035(10) 0.0003(10)
O2 0.066(2) 0.0196(15) 0.0311(16) -0.0036(13) -0.0039(15) -0.0001(14)
O3 0.0383(17) 0.0215(14) 0.0298(15) -0.0043(11) 0.0009(13) -0.0002(12)

loop_
_atom_type_symbol
_atom_type_description
_atom_type_scat_dispersion_real
_atom_type_scat_dispersion_imag
_atom_type_scat_source
C C 0.0033 0.0016 'International Tables Vol C Tables 4.2.6.8 and 6.1.1.4'
H H 0.0000 0.0000 'International Tables Vol C Tables 4.2.6.8 and 6.1.1.4'
N N 0.0061 0.0033 'International Tables Vol C Tables 4.2.6.8 and 6.1.1.4'
O O 0.0106 0.0060 'International Tables Vol C Tables 4.2.6.8 and 6.1.1.4'
Cu Cu 0.3201 1.2651 'International Tables Vol C Tables 4.2.6.8 and 6.1.1.4'
Cl Cl 0.1484 0.1585 'International Tables Vol C Tables 4.2.6.8 and 6.1.1.4'

loop_
_geom_angle_atom_site_label_1
_geom_angle_atom_site_label_2
_geom_angle_atom_site_label_3
_geom_angle
_geom_angle_site_symmetry_1
_geom_angle_site_symmetry_3
O2 Cu1 O3 177.01(15) . 3_757
O2 Cu1 N3 91.72(13) . .
O3 Cu1 N3 89.62(12) 3_757 .
O2 Cu1 N4 86.79(13) . 3_757
O3 Cu1 N4 91.87(12) 3_757 3_757
N3 Cu1 N4 178.50(13) . 3_757
C1 N1 N2 106.3(3) . .
C24 N2 N1 106.4(3) . .
C9 N3 C6 118.1(3) . .
C9 N3 Cu1 124.6(3) . .
C6 N3 Cu1 117.3(2) . .
C16 N4 C18 118.2(3) . .
C16 N4 Cu1 125.1(3) . 3_757
C18 N4 Cu1 116.7(2) . 3_757
N1 C1 O1 112.5(3) . .
N1 C1 C2 129.3(3) . .
O1 C1 C2 118.2(3) . .
C3 C2 C7 120.3(4) . .
C3 C2 C1 118.9(3) . .
C7 C2 C1 120.9(3) . .
C4 C3 C2 119.6(4) . .
C4 C3 H3 120.2 . .
C2 C3 H3 120.2 . .
C5 C4 C3 120.4(4) . .
C5 C4 H4 119.8 . .
C3 C4 H4 119.8 . .
C4 C5 C6 120.7(4) . .
C4 C5 H5 119.7 . .
C6 C5 H5 119.7 . .
C7 C6 C5 118.9(4) . .
C7 C6 N3 120.5(3) . .
C5 C6 N3 120.6(3) . .
C6 C7 C2 120.1(3) . .
C6 C7 H7 120.0 . .
C2 C7 H7 120.0 . .
C9 C8 H8A 109.5 . .
C9 C8 H8B 109.5 . .
H8A C8 H8B 109.5 . .
C9 C8 H8C 109.5 . .
H8A C8 H8C 109.5 . .
H8B C8 H8C 109.5 . .
N3 C9 C10 124.2(4) . .
N3 C9 C8 119.6(4) . .
C10 C9 C8 116.2(4) . .
C11 C10 C9 125.3(4) . .
C11 C10 H10 117.4 . .
C9 C10 H10 117.4 . .
O2 C11 C10 124.5(4) . .
O2 C11 C12 113.4(4) . .
C10 C11 C12 122.1(4) . .
C11 C12 H12A 109.5 . .
C11 C12 H12B 109.5 . .
H12A C12 H12B 109.5 . .
C11 C12 H12C 109.5 . .
H12A C12 H12C 109.5 . .
H12B C12 H12C 109.5 . .
C14 C13 H13A 109.5 . .
C14 C13 H13B 109.5 . .
H13A C13 H13B 109.5 . .
C14 C13 H13C 109.5 . .
H13A C13 H13C 109.5 . .
H13B C13 H13C 109.5 . .
O3 C14 C15 125.0(4) . .
O3 C14 C13 114.9(4) . .
C15 C14 C13 120.2(4) . .
C14 C15 C16 126.1(4) . .
C14 C15 H15 117.0 . .
C16 C15 H15 117.0 . .
N4 C16 C15 122.6(4) . .
N4 C16 C17 120.7(4) . .
C15 C16 C17 116.7(4) . .
C16 C17 H17A 109.5 . .
C16 C17 H17B 109.5 . .
H17A C17 H17B 109.5 . .
C16 C17 H17C 109.5 . .
H17A C17 H17C 109.5 . .
H17B C17 H17C 109.5 . .
C23 C18 C19 119.9(4) . .
C23 C18 N4 118.7(3) . .
C19 C18 N4 121.2(3) . .
C18 C19 C20 120.2(4) . .
C18 C19 H19 119.9 . .
C20 C19 H19 119.9 . .
C21 C20 C19 120.4(4) . .
C21 C20 H20 119.8 . .
C19 C20 H20 119.8 . .
C20 C21 C22 119.3(4) . .
C20 C21 H21 120.3 . .
C22 C21 H21 120.3 . .
C23 C22 C21 120.3(4) . .
C23 C22 C24 119.9(3) . .
C21 C22 C24 119.9(3) . .
C18 C23 C22 119.8(3) . .
C18 C23 H23 120.1 . .
C22 C23 H23 120.1 . .
N2 C24 O1 112.2(3) . .
N2 C24 C22 129.7(4) . .
O1 C24 C22 118.2(3) . .
Cl2 C25 Cl1 110.2(3) . .
Cl2 C25 H25A 109.6 . .
Cl1 C25 H25A 109.6 . .
Cl2 C25 H25B 109.6 . .
Cl1 C25 H25B 109.6 . .
H25A C25 H25B 108.1 . .
C1 O1 C24 102.6(3) . .
C11 O2 Cu1 129.8(3) . .
C14 O3 Cu1 127.6(3) . 3_757

loop_
_geom_bond_atom_site_label_1
_geom_bond_atom_site_label_2
_geom_bond_distance
_geom_bond_site_symmetry_2
Cu1 O2 1.875(3) .
Cu1 O3 1.898(3) 3_757
Cu1 N3 1.987(3) .
Cu1 N4 1.997(3) 3_757
N1 C1 1.287(5) .
N1 N2 1.405(5) .
N2 C24 1.288(5) .
N3 C9 1.316(5) .
N3 C6 1.430(5) .
N4 C16 1.313(5) .
N4 C18 1.446(5) .
N4 Cu1 1.997(3) 3_757
C1 O1 1.362(4) .
C1 C2 1.465(5) .
C2 C3 1.385(5) .
C2 C7 1.397(5) .
C3 C4 1.380(6) .
C3 H3 0.9500 .
C4 C5 1.380(6) .
C4 H4 0.9500 .
C5 C6 1.395(6) .
C5 H5 0.9500 .
C6 C7 1.390(5) .
C7 H7 0.9500 .
C8 C9 1.502(6) .
C8 H8A 0.9800 .
C8 H8B 0.9800 .
C8 H8C 0.9800 .
C9 C10 1.410(6) .
C10 C11 1.356(6) .
C10 H10 0.9500 .
C11 O2 1.286(5) .
C11 C12 1.504(6) .
C12 H12A 0.9800 .
C12 H12B 0.9800 .
C12 H12C 0.9800 .
C13 C14 1.497(5) .
C13 H13A 0.9800 .
C13 H13B 0.9800 .
C13 H13C 0.9800 .
C14 O3 1.285(5) .
C14 C15 1.371(6) .
C15 C16 1.419(6) .
C15 H15 0.9500 .
C16 C17 1.501(6) .
C17 H17A 0.9800 .
C17 H17B 0.9800 .
C17 H17C 0.9800 .
C18 C23 1.380(5) .
C18 C19 1.389(6) .
C19 C20 1.397(6) .
C19 H19 0.9500 .
C20 C21 1.371(6) .
C20 H20 0.9500 .
C21 C22 1.404(5) .
C21 H21 0.9500 .
C22 C23 1.396(5) .
C22 C24 1.456(5) .
C23 H23 0.9500 .
C24 O1 1.368(4) .
C25 Cl2 1.752(6) .
C25 Cl1 1.758(6) .
C25 H25A 0.9900 .
C25 H25B 0.9900 .
O3 Cu1 1.898(3) 3_757

loop_
_geom_torsion_atom_site_label_1
_geom_torsion_atom_site_label_2
_geom_torsion_atom_site_label_3
_geom_torsion_atom_site_label_4
_geom_torsion
_geom_torsion_site_symmetry_1
_geom_torsion_site_symmetry_4
C1 N1 N2 C24 -0.2(4) . .
O2 Cu1 N3 C9 0.9(3) . .
O3 Cu1 N3 C9 -176.4(3) 3_757 .
O2 Cu1 N3 C6 179.7(3) . .
O3 Cu1 N3 C6 2.4(3) 3_757 .
N2 N1 C1 O1 -0.4(4) . .
N2 N1 C1 C2 179.0(4) . .
N1 C1 C2 C3 -0.3(6) . .
O1 C1 C2 C3 179.1(3) . .
N1 C1 C2 C7 179.6(4) . .
O1 C1 C2 C7 -1.0(5) . .
C7 C2 C3 C4 0.7(6) . .
C1 C2 C3 C4 -179.4(4) . .
C2 C3 C4 C5 -1.1(6) . .
C3 C4 C5 C6 1.0(7) . .
C4 C5 C6 C7 -0.5(6) . .
C4 C5 C6 N3 177.1(4) . .
C9 N3 C6 C7 -96.2(4) . .
Cu1 N3 C6 C7 84.9(4) . .
C9 N3 C6 C5 86.2(5) . .
Cu1 N3 C6 C5 -92.7(4) . .
C5 C6 C7 C2 0.1(6) . .
N3 C6 C7 C2 -177.5(3) . .
C3 C2 C7 C6 -0.2(6) . .
C1 C2 C7 C6 179.9(3) . .
C6 N3 C9 C10 -178.4(4) . .
Cu1 N3 C9 C10 0.3(6) . .
C6 N3 C9 C8 1.6(6) . .
Cu1 N3 C9 C8 -179.6(3) . .
N3 C9 C10 C11 -1.9(7) . .
C8 C9 C10 C11 178.1(4) . .
C9 C10 C11 O2 1.6(7) . .
C9 C10 C11 C12 -177.8(4) . .
O3 C14 C15 C16 -3.1(7) . .
C13 C14 C15 C16 176.5(4) . .
C18 N4 C16 C15 -173.8(4) . .
Cu1 N4 C16 C15 4.2(6) 3_757 .
C18 N4 C16 C17 5.6(6) . .
Cu1 N4 C16 C17 -176.4(3) 3_757 .
C14 C15 C16 N4 5.6(7) . .
C14 C15 C16 C17 -173.9(4) . .
C16 N4 C18 C23 88.8(4) . .
Cu1 N4 C18 C23 -89.4(4) 3_757 .
C16 N4 C18 C19 -96.1(5) . .
Cu1 N4 C18 C19 85.7(4) 3_757 .
C23 C18 C19 C20 1.1(6) . .
N4 C18 C19 C20 -173.9(4) . .
C18 C19 C20 C21 -1.2(6) . .
C19 C20 C21 C22 0.9(6) . .
C20 C21 C22 C23 -0.6(6) . .
C20 C21 C22 C24 179.7(4) . .
C19 C18 C23 C22 -0.8(5) . .
N4 C18 C23 C22 174.3(3) . .
C21 C22 C23 C18 0.5(5) . .
C24 C22 C23 C18 -179.7(3) . .
N1 N2 C24 O1 0.7(4) . .
N1 N2 C24 C22 -179.5(4) . .
C23 C22 C24 N2 -173.3(4) . .
C21 C22 C24 N2 6.5(6) . .
C23 C22 C24 O1 6.6(5) . .
C21 C22 C24 O1 -173.7(3) . .
N1 C1 O1 C24 0.8(4) . .
C2 C1 O1 C24 -178.7(3) . .
N2 C24 O1 C1 -0.9(4) . .
C22 C24 O1 C1 179.2(3) . .
C10 C11 O2 Cu1 0.3(7) . .
C12 C11 O2 Cu1 179.7(3) . .
N3 Cu1 O2 C11 -1.3(4) . .
N4 Cu1 O2 C11 178.9(4) 3_757 .
C15 C14 O3 Cu1 -9.6(6) . 3_757
C13 C14 O3 Cu1 170.8(3) . 3_757
